data_7715604
loop_
_publ_author_name
'Peprah, Frank'
'Tarantola, Grace E.'
'Plaman, Alyson S.'
'Vu, Emily L.'
'Huynh, Alyssa B.'
'Durr, Christopher B.'

_publ_section_title
;
 Synthesis and catalytic activity of single-site group V alkoxide
 complexes for the ring-opening polymerization of &#x3b5;-caprolactone.
;
_journal_issue 16
_journal_name_full 'Dalton transactions (Cambridge, England : 2003)'
_journal_page_first 7073
_journal_page_last 7080
_journal_paper_doi 10.1039/d4dt00422a
_journal_volume 53
_journal_year 2024
_chemical_formula_moiety 'C17 H25 Cl N Nb O5'
_chemical_formula_sum 'C17 H25 Cl N Nb O5'
_chemical_formula_weight 451.74
_chemical_properties_physical Air-sensitive,Moisture-sensitive
_space_group_crystal_system monoclinic
_space_group_IT_number 14
_space_group_name_Hall '-P 2yn'
_space_group_name_H-M_alt 'P 1 21/n 1'
_atom_sites_solution_hydrogens geom
_atom_sites_solution_primary dual
_audit_creation_date 2022-05-16
_audit_creation_method
;
Olex2 1.3-ac4
(compiled 2020.11.27 svn.r5f609507 for Rigaku Oxford Diffraction, GUI svn.r6214)
;
_audit_update_record
;
2024-02-05 deposited with the CCDC.	2024-03-19 downloaded from the CCDC.
;
_cell_angle_alpha 90
_cell_angle_beta 94.0660(10)
_cell_angle_gamma 90
_cell_formula_units_Z 8
_cell_length_a 13.4876(2)
_cell_length_b 13.0436(2)
_cell_length_c 22.1841(3)
_cell_measurement_reflns_used 16623
_cell_measurement_temperature 100.00(10)
_cell_measurement_theta_max 67.9320
_cell_measurement_theta_min 3.8950
_cell_volume 3892.96(10)
_computing_cell_refinement 'CrysAlisPro 1.171.41.110a (Rigaku OD, 2021)'
_computing_data_collection 'CrysAlisPro 1.171.41.110a (Rigaku OD, 2021)'
_computing_data_reduction 'CrysAlisPro 1.171.41.110a (Rigaku OD, 2021)'
_computing_molecular_graphics 'Olex2 1.3-ac4 (Dolomanov et al., 2009)'
_computing_publication_material 'Olex2 1.3-ac4 (Dolomanov et al., 2009)'
_computing_structure_refinement 'SHELXL 2017/1 (Sheldrick, 2015)'
_computing_structure_solution 'SHELXT  (Sheldrick, 2015)'
_diffrn_ambient_environment N~2~
_diffrn_ambient_temperature 100.00(10)
_diffrn_detector 'Hybrid Pixel Array Detector'
_diffrn_detector_area_resol_mean 10.0000
_diffrn_detector_type HyPix3000
_diffrn_measured_fraction_theta_full 0.998
_diffrn_measured_fraction_theta_max 0.986
_diffrn_measurement_details
;
List of Runs (angles in degrees, time in seconds):

  # Type    Start    End  Width  t~exp~   \w     \q     \k     \f   Frames
#--------------------------------------------------------------------------
  1  \w     19.00 115.00   0.50    1.00    --   41.95  15.00-154.00  192
  2  \w    -31.00  24.00   0.50    1.00    --   41.95 -15.00  35.00  110
  3  \w     70.00 167.00   0.50    5.00    --   93.72  15.00-154.00  194
  4  \w   -167.00 -73.00   0.50    5.00    --  -94.03 -15.00  35.00  188
  5  \w    -28.00  28.00   0.50    1.00    --   41.95 -21.00-120.00  112
  6  \w     19.00  99.00   0.50    1.00    --   41.95-138.00 -30.00  160
  7  \w     23.00 108.00   0.50    1.00    --   41.95  54.00-150.00  170
  8  \w   -109.00 -79.00   0.50    1.00    --  -42.26-138.00 150.00   60
  9  \w    -28.00  28.00   0.50    1.00    --  -42.26  21.00   0.00  112
 10  \w   -109.00 -79.00   0.50    1.00    --  -42.26-138.00 -90.00   60
 11  \w   -109.00 -79.00   0.50    1.00    --  -42.26-138.00 -30.00   60
 12  \w    -24.00  31.00   0.50    1.00    --  -42.26  15.00-154.00  110
 13  \w   -109.00 -79.00   0.50    1.00    --  -42.26-138.00-120.00   60
 14  \w    -79.00   4.00   0.50    1.00    --  -42.26 104.00-180.00  166
 15  \w   -115.00 -21.00   0.50    1.00    --  -42.26 -15.00  35.00  188
 16  \w   -109.00 -79.00   0.50    1.00    --  -42.26-138.00-180.00   60
 17  \w     28.00  57.00   0.50    5.00    --   93.72 -50.00 -60.00   58
 18  \w     28.00  57.00   0.50    5.00    --   93.72 -50.00-120.00   58
 19  \w   -160.00 -87.00   0.50    5.00    --  -94.03 -59.00   0.00  146
 20  \w    -68.00 -27.00   0.50    5.00    --  -94.03  59.00   0.00   82
 21  \w    -57.00 -28.00   0.50    5.00    --  -94.03  50.00-180.00   58
 22  \w   -109.00 -29.00   0.50    5.00    --  -94.03 117.00 -90.00  160
 23  \w   -109.00 -29.00   0.50    5.00    --  -94.03 117.00-150.00  160
 24  \w   -161.00 -97.00   0.50    5.00    --  -94.03 -68.00 -30.00  128
 25  \w    -68.00 -27.00   0.50    5.00    --  -94.03  59.00-150.00   82
 26  \w   -161.00 -97.00   0.50    5.00    --  -94.03 -68.00 -60.00  128
 27  \w    -57.00 -28.00   0.50    5.00    --  -94.03  50.00  90.00   58
 28  \w    -57.00 -28.00   0.50    5.00    --  -94.03  50.00  30.00   58
 29  \w    -57.00 -28.00   0.50    5.00    --  -94.03  50.00-120.00   58
 30  \w    -68.00 -27.00   0.50    5.00    --  -94.03  59.00 120.00   82
 31  \w    -57.00 -28.00   0.50    5.00    --  -94.03  50.00 -30.00   58
 32  \w   -160.00 -83.00   0.50    5.00    --  -94.03 -33.00   0.00  154
 33  \w   -106.00 -22.00   0.50    5.00    --  -94.03  96.00  90.00  168
 34  \w   -161.00 -99.00   0.50    5.00    --  -94.03 -68.00  90.00  124
 35  \w   -102.00 -37.00   0.50    5.00    --  -94.03  96.00-150.00  130
;
_diffrn_measurement_device 'four-circle diffractometer'
_diffrn_measurement_device_type 'XtaLAB Synergy, Single source at home/near, HyPix3000'
_diffrn_measurement_method '\w scans'
_diffrn_orient_matrix_type 'CrysAlisPro convention (1999,Acta A55,543-557)'
_diffrn_orient_matrix_UB_11 -0.1139528000
_diffrn_orient_matrix_UB_12 0.0113036000
_diffrn_orient_matrix_UB_13 -0.0063551000
_diffrn_orient_matrix_UB_21 -0.0041742000
_diffrn_orient_matrix_UB_22 -0.0191448000
_diffrn_orient_matrix_UB_23 0.0682508000
_diffrn_orient_matrix_UB_31 0.0104536000
_diffrn_orient_matrix_UB_32 0.1160769000
_diffrn_orient_matrix_UB_33 0.0119116000
_diffrn_radiation_monochromator mirror
_diffrn_radiation_probe x-ray
_diffrn_radiation_type 'Cu K\a'
_diffrn_radiation_wavelength 1.54184
_diffrn_reflns_av_R_equivalents 0.0540
_diffrn_reflns_av_unetI/netI 0.0414
_diffrn_reflns_Laue_measured_fraction_full 0.998
_diffrn_reflns_Laue_measured_fraction_max 0.986
_diffrn_reflns_limit_h_max 16
_diffrn_reflns_limit_h_min -16
_diffrn_reflns_limit_k_max 15
_diffrn_reflns_limit_k_min -10
_diffrn_reflns_limit_l_max 26
_diffrn_reflns_limit_l_min -26
_diffrn_reflns_number 29938
_diffrn_reflns_point_group_measured_fraction_full 0.998
_diffrn_reflns_point_group_measured_fraction_max 0.986
_diffrn_reflns_theta_full 67.684
_diffrn_reflns_theta_max 68.350
_diffrn_reflns_theta_min 3.722
_diffrn_source 'micro-focus sealed X-ray tube'
_diffrn_source_type 'PhotonJet (Cu) X-ray Source'
_exptl_absorpt_coefficient_mu 6.530
_exptl_absorpt_correction_T_max 1.00000
_exptl_absorpt_correction_T_min 0.63420
_exptl_absorpt_correction_type multi-scan
_exptl_absorpt_process_details
;
CrysAlisPro 1.171.41.110a (Rigaku Oxford Diffraction, 2021)
Empirical absorption correction using spherical harmonics,
implemented in SCALE3 ABSPACK scaling algorithm.
;
_exptl_crystal_colour 'clear light red'
_exptl_crystal_colour_lustre clear
_exptl_crystal_colour_modifier light
_exptl_crystal_colour_primary red
_exptl_crystal_density_diffrn 1.542
_exptl_crystal_description block
_exptl_crystal_F_000 1856
_exptl_crystal_size_max 0.175
_exptl_crystal_size_mid 0.145
_exptl_crystal_size_min 0.056
_refine_diff_density_max 0.639
_refine_diff_density_min -0.911
_refine_diff_density_rms 0.081
_refine_ls_extinction_coef 0.00012(2)
_refine_ls_extinction_expression Fc^*^=kFc[1+0.001xFc^2^\l^3^/sin(2\q)]^-1/4^
_refine_ls_extinction_method 'SHELXL-2017/1 (Sheldrick 2017)'
_refine_ls_goodness_of_fit_ref 1.075
_refine_ls_hydrogen_treatment constr
_refine_ls_matrix_type full
_refine_ls_number_parameters 462
_refine_ls_number_reflns 7048
_refine_ls_number_restraints 0
_refine_ls_restrained_S_all 1.075
_refine_ls_R_factor_all 0.0348
_refine_ls_R_factor_gt 0.0298
_refine_ls_shift/su_max 0.002
_refine_ls_shift/su_mean 0.000
_refine_ls_structure_factor_coef Fsqd
_refine_ls_weighting_details 'w=1/[\s^2^(Fo^2^)+(0.0386P)^2^+0.9597P] where P=(Fo^2^+2Fc^2^)/3'
_refine_ls_weighting_scheme calc
_refine_ls_wR_factor_gt 0.0776
_refine_ls_wR_factor_ref 0.0804
_reflns_Friedel_coverage 0.000
_reflns_number_gt 6137
_reflns_number_total 7048
_reflns_threshold_expression 'I > 2\s(I)'
_cod_data_source_file d4dt00422a2.cif
_cod_data_source_block I-3
_cod_depositor_comments 'Adding full bibliography for 7715601--7715608.cif.'
_cod_database_code 7715604
_shelx_shelxl_version_number 2017/1
_chemical_oxdiff_formula 'C H Nb O N Cl'
_shelx_space_group_comment
;
The symmetry employed for this shelxl refinement is uniquely defined
by the following loop, which should always be used as a source of
symmetry information in preference to the above space-group names.
They are only intended as comments.
;
_shelx_estimated_absorpt_t_max 0.695
_shelx_estimated_absorpt_t_min 0.403
_reflns_odcompleteness_completeness 100.00
_reflns_odcompleteness_iscentric 1
_reflns_odcompleteness_theta 66.65
_olex2_refinement_description
;
1. Fixed Uiso
 At 1.2 times of:
  All C(H) groups, All C(H,H) groups
 At 1.5 times of:
  All C(H,H,H) groups
2.a Secondary CH2 refined with riding coordinates:
 C12(H12A,H12B), C14(H14A,H14B), C16(H16A,H16B), C29(H29A,H29B), C31(H31A,
 H31B), C33(H33A,H33B)
2.b Aromatic/amide H refined with riding coordinates:
 C2(H2), C3(H3), C5(H5), C8(H8), C19(H19), C20(H20), C22(H22), C25(H25)
2.c Idealised Me refined as rotating group:
 C10(H10A,H10B,H10C), C11(H11A,H11B,H11C), C13(H13A,H13B,H13C), C15(H15A,H15B,
 H15C), C17(H17A,H17B,H17C), C27(H27A,H27B,H27C), C28(H28A,H28B,H28C), C30(H30A,
 H30B,H30C), C32(H32A,H32B,H32C), C34(H34A,H34B,H34C)
;
_olex2_submission_special_instructions 'No special instructions were received'
_oxdiff_exptl_absorpt_empirical_details
;
Empirical correction (ABSPACK) includes:
- Absorption correction using spherical harmonics
- Frame scaling
;
_oxdiff_exptl_absorpt_empirical_full_max 2.858
_oxdiff_exptl_absorpt_empirical_full_min 0.315

loop_
_space_group_symop_operation_xyz
'x, y, z'
'-x+1/2, y+1/2, -z+1/2'
'-x, -y, -z'
'x-1/2, -y-1/2, z-1/2'

loop_
_atom_site_label
_atom_site_type_symbol
_atom_site_fract_x
_atom_site_fract_y
_atom_site_fract_z
_atom_site_U_iso_or_equiv
_atom_site_adp_type
_atom_site_occupancy
_atom_site_site_symmetry_order
_atom_site_calc_flag
_atom_site_refinement_flags_posn
_atom_site_refinement_flags_adp
_atom_site_refinement_flags_occupancy
_atom_site_disorder_assembly
_atom_site_disorder_group
Nb1 Nb 0.67496(2) 0.60537(2) 0.64476(2) 0.01407(8) Uani 1 1 d . . . . .
Cl1 Cl 0.84220(5) 0.58239(6) 0.95103(3) 0.03137(16) Uani 1 1 d . . . . .
O1 O 0.60886(12) 0.62511(13) 0.72081(7) 0.0171(3) Uani 1 1 d . . . . .
O2 O 0.78177(12) 0.55443(13) 0.59258(7) 0.0189(4) Uani 1 1 d . . . . .
O3 O 0.76377(12) 0.71810(13) 0.65887(7) 0.0188(3) Uani 1 1 d . . . . .
O4 O 0.58590(12) 0.68852(12) 0.59576(8) 0.0194(4) Uani 1 1 d . . . . .
O5 O 0.61305(12) 0.47950(12) 0.62582(7) 0.0184(3) Uani 1 1 d . . . . .
N1 N 0.77576(14) 0.52672(15) 0.71831(9) 0.0160(4) Uani 1 1 d . . . . .
C1 C 0.65763(18) 0.60997(17) 0.77497(11) 0.0163(5) Uani 1 1 d . . . . .
C2 C 0.61972(18) 0.64439(19) 0.82780(11) 0.0200(5) Uani 1 1 d . . . . .
H2 H 0.555490 0.674550 0.826510 0.024 Uiso 1 1 calc R U . . .
C3 C 0.67543(19) 0.6349(2) 0.88265(11) 0.0215(5) Uani 1 1 d . . . . .
H3 H 0.650024 0.658310 0.919051 0.026 Uiso 1 1 calc R U . . .
C4 C 0.76900(19) 0.5904(2) 0.88314(11) 0.0217(5) Uani 1 1 d . . . . .
C5 C 0.80669(18) 0.55292(18) 0.83128(11) 0.0190(5) Uani 1 1 d . . . . .
H5 H 0.870825 0.522478 0.833198 0.023 Uiso 1 1 calc R U . . .
C6 C 0.75095(17) 0.55964(18) 0.77612(11) 0.0165(5) Uani 1 1 d . . . . .
C7 C 0.83993(17) 0.45205(18) 0.70929(11) 0.0163(5) Uani 1 1 d . . . . .
C8 C 0.86937(17) 0.42799(18) 0.65062(11) 0.0182(5) Uani 1 1 d . . . . .
H8 H 0.911835 0.370278 0.648062 0.022 Uiso 1 1 calc R U . . .
C9 C 0.84423(17) 0.47738(18) 0.59768(11) 0.0175(5) Uani 1 1 d . . . . .
C10 C 0.88603(19) 0.38549(19) 0.75897(11) 0.0206(5) Uani 1 1 d . . . . .
H10A H 0.946272 0.418556 0.777022 0.031 Uiso 1 1 calc R U . . .
H10B H 0.903244 0.318751 0.742312 0.031 Uiso 1 1 calc R U . . .
H10C H 0.838642 0.375746 0.789986 0.031 Uiso 1 1 calc R U . . .
C11 C 0.88688(19) 0.4470(2) 0.53957(11) 0.0236(5) Uani 1 1 d . . . . .
H11A H 0.837705 0.406824 0.514994 0.035 Uiso 1 1 calc R U . . .
H11B H 0.946796 0.405639 0.548446 0.035 Uiso 1 1 calc R U . . .
H11C H 0.903966 0.508713 0.517335 0.035 Uiso 1 1 calc R U . . .
C12 C 0.86677(18) 0.7381(2) 0.66030(14) 0.0278(6) Uani 1 1 d . . . . .
H12A H 0.894969 0.705493 0.625028 0.033 Uiso 1 1 calc R U . . .
H12B H 0.900186 0.708299 0.697430 0.033 Uiso 1 1 calc R U . . .
C13 C 0.8854(2) 0.8523(2) 0.65907(16) 0.0363(7) Uani 1 1 d . . . . .
H13A H 0.846710 0.882776 0.624556 0.054 Uiso 1 1 calc R U . . .
H13B H 0.956338 0.865042 0.655265 0.054 Uiso 1 1 calc R U . . .
H13C H 0.865397 0.883191 0.696605 0.054 Uiso 1 1 calc R U . . .
C14 C 0.58492(19) 0.79342(18) 0.57739(11) 0.0200(5) Uani 1 1 d . . . . .
H14A H 0.647288 0.827113 0.593046 0.024 Uiso 1 1 calc R U . . .
H14B H 0.528659 0.829264 0.594540 0.024 Uiso 1 1 calc R U . . .
C15 C 0.5749(2) 0.8013(2) 0.50981(12) 0.0300(6) Uani 1 1 d . . . . .
H15A H 0.630806 0.766060 0.492904 0.045 Uiso 1 1 calc R U . . .
H15B H 0.574879 0.873608 0.497906 0.045 Uiso 1 1 calc R U . . .
H15C H 0.512398 0.769213 0.494435 0.045 Uiso 1 1 calc R U . . .
C16 C 0.6091(2) 0.37333(19) 0.61303(12) 0.0249(6) Uani 1 1 d . . . . .
H16A H 0.669170 0.352973 0.592773 0.030 Uiso 1 1 calc R U . . .
H16B H 0.550246 0.358500 0.585185 0.030 Uiso 1 1 calc R U . . .
C17 C 0.6032(2) 0.3121(2) 0.67016(15) 0.0351(7) Uani 1 1 d . . . . .
H17A H 0.591392 0.239787 0.659929 0.053 Uiso 1 1 calc R U . . .
H17B H 0.548522 0.337932 0.692693 0.053 Uiso 1 1 calc R U . . .
H17C H 0.665896 0.318554 0.695041 0.053 Uiso 1 1 calc R U . . .
Nb2 Nb 0.17479(2) 0.30967(2) 0.64008(2) 0.01546(8) Uani 1 1 d . . . . .
Cl2 Cl 0.34698(5) 0.30764(5) 0.94571(3) 0.02991(16) Uani 1 1 d . . . . .
O6 O 0.10936(12) 0.28436(13) 0.71595(7) 0.0181(3) Uani 1 1 d . . . . .
O7 O 0.28154(12) 0.36376(13) 0.58909(7) 0.0191(4) Uani 1 1 d . . . . .
O8 O 0.26118(12) 0.19422(12) 0.65087(8) 0.0189(4) Uani 1 1 d . . . . .
O9 O 0.08399(12) 0.23322(14) 0.58837(8) 0.0242(4) Uani 1 1 d . . . . .
O10 O 0.11424(12) 0.43824(13) 0.62728(7) 0.0193(4) Uani 1 1 d . . . . .
N2 N 0.27746(14) 0.38197(15) 0.71555(9) 0.0156(4) Uani 1 1 d . . . . .
C18 C 0.15764(18) 0.29736(17) 0.77061(11) 0.0171(5) Uani 1 1 d . . . . .
C19 C 0.11899(19) 0.26232(19) 0.82331(12) 0.0212(5) Uani 1 1 d . . . . .
H19 H 0.053703 0.234663 0.821829 0.025 Uiso 1 1 calc R U . . .
C20 C 0.17553(19) 0.26757(19) 0.87827(11) 0.0213(5) Uani 1 1 d . . . . .
H20 H 0.149619 0.243964 0.914491 0.026 Uiso 1 1 calc R U . . .
C21 C 0.2706(2) 0.30811(19) 0.87871(12) 0.0219(5) Uani 1 1 d . . . . .
C22 C 0.30895(18) 0.34801(19) 0.82754(11) 0.0195(5) Uani 1 1 d . . . . .
H22 H 0.373951 0.376439 0.829698 0.023 Uiso 1 1 calc R U . . .
C23 C 0.25148(17) 0.34623(18) 0.77266(11) 0.0168(5) Uani 1 1 d . . . . .
C24 C 0.34079(17) 0.45788(18) 0.70843(11) 0.0172(5) Uani 1 1 d . . . . .
C25 C 0.36855(17) 0.48707(18) 0.64998(11) 0.0182(5) Uani 1 1 d . . . . .
H25 H 0.410820 0.545184 0.648754 0.022 Uiso 1 1 calc R U . . .
C26 C 0.34233(17) 0.44250(18) 0.59590(11) 0.0174(5) Uani 1 1 d . . . . .
C27 C 0.38546(18) 0.52265(19) 0.75979(11) 0.0199(5) Uani 1 1 d . . . . .
H27A H 0.338236 0.528132 0.791231 0.030 Uiso 1 1 calc R U . . .
H27B H 0.400153 0.591235 0.744733 0.030 Uiso 1 1 calc R U . . .
H27C H 0.447003 0.490659 0.776748 0.030 Uiso 1 1 calc R U . . .
C28 C 0.38126(18) 0.4812(2) 0.53826(11) 0.0213(5) Uani 1 1 d . . . . .
H28A H 0.410815 0.424176 0.517005 0.032 Uiso 1 1 calc R U . . .
H28B H 0.431836 0.533805 0.547687 0.032 Uiso 1 1 calc R U . . .
H28C H 0.326494 0.510704 0.512515 0.032 Uiso 1 1 calc R U . . .
C29 C 0.36320(18) 0.1689(2) 0.65087(12) 0.0210(5) Uani 1 1 d . . . . .
H29A H 0.395999 0.180937 0.691596 0.025 Uiso 1 1 calc R U . . .
H29B H 0.395430 0.213516 0.621908 0.025 Uiso 1 1 calc R U . . .
C30 C 0.3758(2) 0.0578(2) 0.63342(13) 0.0296(6) Uani 1 1 d . . . . .
H30A H 0.340049 0.045019 0.594142 0.044 Uiso 1 1 calc R U . . .
H30B H 0.349065 0.013536 0.664039 0.044 Uiso 1 1 calc R U . . .
H30C H 0.446620 0.042921 0.630758 0.044 Uiso 1 1 calc R U . . .
C31 C 0.0846(2) 0.1299(2) 0.56632(14) 0.0306(6) Uani 1 1 d . . . . .
H31A H 0.016591 0.101193 0.565537 0.037 Uiso 1 1 calc R U . . .
H31B H 0.128408 0.087360 0.593896 0.037 Uiso 1 1 calc R U . . .
C32 C 0.1206(3) 0.1264(3) 0.50421(15) 0.0450(8) Uani 1 1 d . . . . .
H32A H 0.077397 0.168726 0.476961 0.067 Uiso 1 1 calc R U . . .
H32B H 0.119365 0.055432 0.489671 0.067 Uiso 1 1 calc R U . . .
H32C H 0.188791 0.152730 0.505254 0.067 Uiso 1 1 calc R U . . .
C33 C 0.10914(19) 0.54647(19) 0.62664(11) 0.0212(5) Uani 1 1 d . . . . .
H33A H 0.050027 0.568620 0.600928 0.025 Uiso 1 1 calc R U . . .
H33B H 0.168900 0.574611 0.609108 0.025 Uiso 1 1 calc R U . . .
C34 C 0.1027(2) 0.5880(2) 0.69006(12) 0.0246(6) Uani 1 1 d . . . . .
H34A H 0.091975 0.662244 0.688264 0.037 Uiso 1 1 calc R U . . .
H34B H 0.164847 0.573311 0.714137 0.037 Uiso 1 1 calc R U . . .
H34C H 0.047201 0.555183 0.708788 0.037 Uiso 1 1 calc R U . . .

loop_
_atom_site_aniso_label
_atom_site_aniso_U_11
_atom_site_aniso_U_22
_atom_site_aniso_U_33
_atom_site_aniso_U_23
_atom_site_aniso_U_13
_atom_site_aniso_U_12
Nb1 0.01205(11) 0.01451(12) 0.01575(11) 0.00057(7) 0.00169(8) 0.00064(7)
Cl1 0.0304(3) 0.0433(4) 0.0196(3) -0.0053(3) -0.0043(2) 0.0058(3)
O1 0.0151(8) 0.0223(8) 0.0142(8) 0.0007(7) 0.0029(6) 0.0023(7)
O2 0.0185(8) 0.0202(9) 0.0184(8) -0.0005(7) 0.0038(7) 0.0023(7)
O3 0.0168(8) 0.0166(8) 0.0233(9) -0.0014(7) 0.0030(7) 0.0008(7)
O4 0.0169(8) 0.0189(9) 0.0222(9) 0.0027(7) 0.0007(7) 0.0000(7)
O5 0.0170(8) 0.0165(8) 0.0216(8) 0.0000(7) 0.0001(7) 0.0003(7)
N1 0.0135(9) 0.0167(10) 0.0179(10) 0.0000(8) 0.0023(8) -0.0011(8)
C1 0.0151(11) 0.0150(11) 0.0191(12) 0.0012(9) 0.0020(9) -0.0013(9)
C2 0.0178(12) 0.0178(12) 0.0248(13) -0.0005(10) 0.0049(10) 0.0009(10)
C3 0.0216(12) 0.0213(12) 0.0220(12) -0.0026(10) 0.0055(10) -0.0004(11)
C4 0.0224(13) 0.0248(13) 0.0177(12) -0.0013(10) -0.0006(10) -0.0019(11)
C5 0.0185(12) 0.0172(12) 0.0214(12) -0.0005(10) 0.0018(10) 0.0027(10)
C6 0.0167(11) 0.0148(12) 0.0183(12) 0.0006(9) 0.0033(9) -0.0020(10)
C7 0.0115(11) 0.0156(11) 0.0219(12) 0.0006(9) 0.0018(9) -0.0012(9)
C8 0.0150(11) 0.0163(12) 0.0237(12) -0.0031(10) 0.0040(9) 0.0018(10)
C9 0.0114(11) 0.0193(12) 0.0219(12) -0.0028(10) 0.0025(9) -0.0022(10)
C10 0.0204(12) 0.0184(12) 0.0233(12) -0.0007(10) 0.0031(10) 0.0034(10)
C11 0.0201(12) 0.0311(14) 0.0198(12) -0.0030(11) 0.0042(10) 0.0024(11)
C12 0.0125(12) 0.0244(14) 0.0463(17) -0.0073(12) 0.0011(11) 0.0002(10)
C13 0.0194(13) 0.0275(15) 0.063(2) -0.0108(14) 0.0085(13) -0.0070(12)
C14 0.0206(12) 0.0163(12) 0.0232(12) 0.0021(10) 0.0015(10) 0.0025(10)
C15 0.0409(17) 0.0237(14) 0.0249(14) 0.0023(11) -0.0028(12) -0.0001(12)
C16 0.0208(13) 0.0188(12) 0.0349(14) -0.0070(11) 0.0012(11) -0.0013(11)
C17 0.0256(15) 0.0227(15) 0.057(2) 0.0101(13) -0.0014(14) 0.0002(12)
Nb2 0.01226(11) 0.01673(12) 0.01761(12) -0.00234(7) 0.00268(8) -0.00162(7)
Cl2 0.0329(4) 0.0371(4) 0.0194(3) 0.0041(3) -0.0007(3) 0.0004(3)
O6 0.0156(8) 0.0222(8) 0.0169(8) -0.0023(7) 0.0042(7) -0.0037(7)
O7 0.0179(8) 0.0210(9) 0.0189(8) -0.0012(7) 0.0041(7) -0.0030(7)
O8 0.0165(8) 0.0181(9) 0.0225(9) -0.0003(7) 0.0043(7) -0.0022(7)
O9 0.0181(9) 0.0261(10) 0.0283(9) -0.0086(8) 0.0014(7) -0.0026(8)
O10 0.0161(8) 0.0191(8) 0.0227(9) -0.0011(7) 0.0017(7) 0.0005(7)
N2 0.0120(9) 0.0164(10) 0.0184(10) 0.0000(8) 0.0018(8) -0.0004(8)
C18 0.0180(12) 0.0126(11) 0.0212(12) -0.0024(9) 0.0049(10) 0.0028(9)
C19 0.0186(12) 0.0179(12) 0.0281(13) 0.0002(10) 0.0085(10) -0.0002(10)
C20 0.0252(13) 0.0190(12) 0.0206(12) 0.0015(10) 0.0087(10) 0.0020(11)
C21 0.0259(14) 0.0197(13) 0.0199(12) -0.0013(10) 0.0009(10) 0.0056(10)
C22 0.0187(12) 0.0176(12) 0.0227(12) -0.0009(10) 0.0042(10) -0.0004(10)
C23 0.0173(12) 0.0143(12) 0.0192(12) -0.0020(9) 0.0043(9) 0.0010(10)
C24 0.0101(11) 0.0162(12) 0.0254(12) 0.0005(10) 0.0018(9) 0.0024(9)
C25 0.0154(11) 0.0169(12) 0.0225(12) 0.0017(10) 0.0026(9) -0.0014(10)
C26 0.0115(11) 0.0177(12) 0.0231(12) 0.0031(10) 0.0028(9) 0.0029(10)
C27 0.0197(12) 0.0178(12) 0.0221(12) -0.0006(10) 0.0007(10) -0.0040(10)
C28 0.0182(12) 0.0256(13) 0.0205(12) 0.0011(10) 0.0031(10) -0.0011(11)
C29 0.0132(11) 0.0256(13) 0.0244(13) 0.0032(11) 0.0033(10) 0.0008(10)
C30 0.0247(14) 0.0262(14) 0.0391(16) 0.0042(12) 0.0107(12) 0.0083(12)
C31 0.0239(14) 0.0280(14) 0.0400(16) -0.0130(13) 0.0019(12) -0.0074(12)
C32 0.050(2) 0.0484(19) 0.0366(17) -0.0136(15) 0.0061(15) 0.0068(17)
C33 0.0212(12) 0.0182(12) 0.0243(12) 0.0030(10) 0.0016(10) 0.0008(10)
C34 0.0211(13) 0.0212(13) 0.0313(14) -0.0049(11) 0.0017(11) 0.0006(11)

loop_
_atom_type_symbol
_atom_type_description
_atom_type_scat_dispersion_real
_atom_type_scat_dispersion_imag
_atom_type_scat_source
C C 0.0181 0.0091 'International Tables Vol C Tables 4.2.6.8 and 6.1.1.4'
H H 0.0000 0.0000 'International Tables Vol C Tables 4.2.6.8 and 6.1.1.4'
Cl Cl 0.3639 0.7018 'International Tables Vol C Tables 4.2.6.8 and 6.1.1.4'
N N 0.0311 0.0180 'International Tables Vol C Tables 4.2.6.8 and 6.1.1.4'
Nb Nb -0.1121 2.4826 'International Tables Vol C Tables 4.2.6.8 and 6.1.1.4'
O O 0.0492 0.0322 'International Tables Vol C Tables 4.2.6.8 and 6.1.1.4'

loop_
_exptl_crystal_face_index_h
_exptl_crystal_face_index_k
_exptl_crystal_face_index_l
_exptl_crystal_face_perp_dist
1 8 -5 0.0374
0 -2 14 0.0057
0 0 -14 0.0464
1 8 2 0.0189
9 0 -4 0.0606
-1 -8 -2 0.1159
-8 2 4 0.0810

loop_
_geom_angle_atom_site_label_1
_geom_angle_atom_site_label_2
_geom_angle_atom_site_label_3
_geom_angle
_geom_angle_site_symmetry_1
_geom_angle_site_symmetry_3
_geom_angle_publ_flag
O1 Nb1 O2 155.79(7) . . ?
O1 Nb1 N1 74.44(7) . . ?
O2 Nb1 N1 81.36(7) . . ?
O3 Nb1 O1 94.32(7) . . ?
O3 Nb1 O2 83.27(7) . . ?
O3 Nb1 N1 83.93(7) . . ?
O4 Nb1 O1 96.23(7) . . ?
O4 Nb1 O2 107.87(7) . . ?
O4 Nb1 O3 91.03(7) . . ?
O4 Nb1 N1 168.96(7) . . ?
O5 Nb1 O1 94.84(7) . . ?
O5 Nb1 O2 84.73(7) . . ?
O5 Nb1 O3 167.23(7) . . ?
O5 Nb1 O4 96.78(7) . . ?
O5 Nb1 N1 89.99(7) . . ?
C1 O1 Nb1 121.44(14) . . ?
C9 O2 Nb1 132.97(15) . . ?
C12 O3 Nb1 138.71(15) . . ?
C14 O4 Nb1 134.64(15) . . ?
C16 O5 Nb1 155.77(16) . . ?
C6 N1 Nb1 110.07(14) . . ?
C7 N1 Nb1 125.56(16) . . ?
C7 N1 C6 123.9(2) . . ?
O1 C1 C2 121.5(2) . . ?
O1 C1 C6 117.5(2) . . ?
C2 C1 C6 121.0(2) . . ?
C1 C2 C3 120.2(2) . . ?
C4 C3 C2 118.6(2) . . ?
C3 C4 Cl1 119.36(19) . . ?
C5 C4 Cl1 118.6(2) . . ?
C5 C4 C3 122.0(2) . . ?
C4 C5 C6 120.2(2) . . ?
N1 C6 C1 113.0(2) . . ?
C5 C6 N1 129.0(2) . . ?
C5 C6 C1 117.9(2) . . ?
N1 C7 C8 121.8(2) . . ?
N1 C7 C10 123.6(2) . . ?
C8 C7 C10 114.6(2) . . ?
C9 C8 C7 128.1(2) . . ?
O2 C9 C8 123.8(2) . . ?
O2 C9 C11 114.3(2) . . ?
C8 C9 C11 121.9(2) . . ?
O3 C12 C13 110.3(2) . . ?
O4 C14 C15 110.4(2) . . ?
O5 C16 C17 110.8(2) . . ?
O6 Nb2 O7 155.67(7) . . ?
O6 Nb2 N2 74.42(7) . . ?
O7 Nb2 N2 81.25(7) . . ?
O8 Nb2 O6 93.82(7) . . ?
O8 Nb2 O7 83.84(7) . . ?
O8 Nb2 N2 84.34(7) . . ?
O9 Nb2 O6 96.80(7) . . ?
O9 Nb2 O7 107.44(7) . . ?
O9 Nb2 O8 91.34(7) . . ?
O9 Nb2 N2 169.87(7) . . ?
O10 Nb2 O6 93.56(7) . . ?
O10 Nb2 O7 85.59(7) . . ?
O10 Nb2 O8 168.10(7) . . ?
O10 Nb2 O9 97.04(7) . . ?
O10 Nb2 N2 88.67(7) . . ?
C18 O6 Nb2 121.85(14) . . ?
C26 O7 Nb2 132.17(15) . . ?
C29 O8 Nb2 140.28(15) . . ?
C31 O9 Nb2 132.85(17) . . ?
C33 O10 Nb2 156.03(16) . . ?
C23 N2 Nb2 109.99(14) . . ?
C24 N2 Nb2 125.48(16) . . ?
C24 N2 C23 123.7(2) . . ?
O6 C18 C19 122.0(2) . . ?
O6 C18 C23 117.4(2) . . ?
C19 C18 C23 120.6(2) . . ?
C18 C19 C20 120.3(2) . . ?
C21 C20 C19 118.3(2) . . ?
C20 C21 Cl2 119.6(2) . . ?
C22 C21 Cl2 117.8(2) . . ?
C22 C21 C20 122.5(2) . . ?
C21 C22 C23 119.5(2) . . ?
C18 C23 N2 113.4(2) . . ?
C22 C23 N2 128.1(2) . . ?
C22 C23 C18 118.4(2) . . ?
N2 C24 C25 121.4(2) . . ?
N2 C24 C27 123.7(2) . . ?
C25 C24 C27 114.9(2) . . ?
C26 C25 C24 128.3(2) . . ?
O7 C26 C25 123.8(2) . . ?
O7 C26 C28 114.6(2) . . ?
C25 C26 C28 121.6(2) . . ?
O8 C29 C30 110.5(2) . . ?
O9 C31 C32 110.7(3) . . ?
O10 C33 C34 110.7(2) . . ?

loop_
_geom_bond_atom_site_label_1
_geom_bond_atom_site_label_2
_geom_bond_distance
_geom_bond_site_symmetry_2
_geom_bond_publ_flag
Nb1 O1 1.9802(16) . ?
Nb1 O2 2.0232(16) . ?
Nb1 O3 1.9082(17) . ?
Nb1 O4 1.9014(17) . ?
Nb1 O5 1.8761(16) . ?
Nb1 N1 2.2909(19) . ?
Cl1 C4 1.744(3) . ?
O1 C1 1.343(3) . ?
O2 C9 1.311(3) . ?
O3 C12 1.412(3) . ?
O4 C14 1.427(3) . ?
O5 C16 1.414(3) . ?
N1 C6 1.415(3) . ?
N1 C7 1.328(3) . ?
C1 C2 1.386(3) . ?
C1 C6 1.418(3) . ?
C2 C3 1.390(4) . ?
C3 C4 1.388(4) . ?
C4 C5 1.380(3) . ?
C5 C6 1.393(3) . ?
C7 C8 1.422(3) . ?
C7 C10 1.503(3) . ?
C8 C9 1.361(4) . ?
C9 C11 1.502(3) . ?
C12 C13 1.511(4) . ?
C14 C15 1.499(4) . ?
C16 C17 1.505(4) . ?
Nb2 O6 1.9828(16) . ?
Nb2 O7 2.0202(16) . ?
Nb2 O8 1.9087(16) . ?
Nb2 O9 1.9002(17) . ?
Nb2 O10 1.8781(17) . ?
Nb2 N2 2.298(2) . ?
Cl2 C21 1.748(3) . ?
O6 C18 1.346(3) . ?
O7 C26 1.316(3) . ?
O8 C29 1.415(3) . ?
O9 C31 1.434(3) . ?
O10 C33 1.413(3) . ?
N2 C23 1.417(3) . ?
N2 C24 1.324(3) . ?
C18 C19 1.391(3) . ?
C18 C23 1.415(3) . ?
C19 C20 1.393(4) . ?
C20 C21 1.386(4) . ?
C21 C22 1.382(4) . ?
C22 C23 1.396(3) . ?
C24 C25 1.427(3) . ?
C24 C27 1.509(3) . ?
C25 C26 1.357(4) . ?
C26 C28 1.503(3) . ?
C29 C30 1.512(4) . ?
C31 C32 1.494(4) . ?
C33 C34 1.516(4) . ?

loop_
_exptl_oxdiff_crystal_face_indexfrac_h
_exptl_oxdiff_crystal_face_indexfrac_k
_exptl_oxdiff_crystal_face_indexfrac_l
_exptl_oxdiff_crystal_face_x
_exptl_oxdiff_crystal_face_y
_exptl_oxdiff_crystal_face_z
0.7391 7.9145 -5.0275 0.0372 -0.4977 0.8665
-0.2406 -1.5108 14.1661 -0.0797 0.9968 -0.0091
0.0895 -0.2125 -14.3783 0.0788 -0.9776 -0.1950
0.7642 8.3102 2.2954 -0.0077 -0.0056 1.0000
8.5759 -0.4618 -3.7836 -0.9584 -0.2852 -0.0090
-1.4623 -8.2447 -1.9786 0.0860 0.0289 -0.9959
-8.2815 2.0086 4.1463 0.9401 0.2791 0.1960
